data_2021097
loop_
_publ_author_name
'Otreba, Marta'
'Budzikur, Daria'
'G\'orecki, \/Lukasz'
'\'Slepokura, Katarzyna A.'

_publ_section_title
;
 Adenosine hypodiphosphate ester, an analogue of ADP: analysis of the
 adenine--hypodiphosphate interaction mode in hypodiphosphate nucleotides
 and adenine salts
;
_journal_coeditor_code JX3010
_journal_issue 5
_journal_name_full 'Acta Crystallographica Section C'
_journal_page_first 571
_journal_page_last 583
_journal_paper_doi 10.1107/S2053229618005089
_journal_volume 74
_journal_year 2018
_chemical_formula_iupac 'Na +, C13 H20 N5 O9 P2 +, 2C13 H18 N5 O9 P2 -, C13 H19 N5 O9 P2, 15H2 O'
_chemical_formula_moiety
;
Na +, (C13 H20 N5 O9 P2 +), 2(C13 H18 N5 O9 P2 -), (C13 H19 N5 O9 P2), 15(H2 O)
;
_chemical_formula_sum 'C52 H105 N20 Na O51 P8'
_chemical_formula_weight 2097.30
_chemical_name_systematic
;
Sodium tetrakis(2':3'-isopropylideneadenosine 5'-hypodiphosphate)
pentadecahydrate
;
_space_group_crystal_system monoclinic
_space_group_IT_number 5
_space_group_name_Hall 'C 2y'
_space_group_name_H-M_alt 'C 1 2 1'
_symmetry_space_group_name_Hall 'C 2y'
_symmetry_space_group_name_H-M 'C 1 2 1'
_atom_sites_solution_hydrogens mixed
_atom_sites_solution_primary direct
_atom_sites_solution_secondary difmap
_audit_creation_method SHELXL-2014/7
_cell_angle_alpha 90
_cell_angle_beta 115.18(3)
_cell_angle_gamma 90
_cell_formula_units_Z 2
_cell_length_a 39.474(9)
_cell_length_b 6.964(2)
_cell_length_c 18.656(5)
_cell_measurement_reflns_used 5230
_cell_measurement_temperature 100(2)
_cell_measurement_theta_max 73.18
_cell_measurement_theta_min 4.29
_cell_volume 4641(2)
_computing_cell_refinement
;
CrysAlis PRO (Rigaku OD, 2015)
;
_computing_data_collection
;
CrysAlis PRO (Rigaku OD, 2015)
;
_computing_data_reduction
;
CrysAlis PRO (Rigaku OD, 2015)
;
_computing_molecular_graphics
;
DIAMOND (Brandenburg, 2014)
;
_computing_publication_material
;
PLATON (Spek, 2009)
;
_computing_structure_refinement
;
SHELXL2014 (Sheldrick, 2015b)
;
_computing_structure_solution
;
SHELXT2014 (Sheldrick, 2015a)
;
_diffrn_ambient_temperature 100(2)
_diffrn_detector_area_resol_mean 10.3568
_diffrn_measured_fraction_theta_full 0.999
_diffrn_measured_fraction_theta_max 0.998
_diffrn_measurement_device 'four-circle diffractometer'
_diffrn_measurement_device_type
;
Agilent Technologies SuperNova, Dual, Cu at zero kappa-geometry
diffractometer with an Atlas CCD camera
;
_diffrn_measurement_method 'omega scans'
_diffrn_radiation_type CuK\a
_diffrn_radiation_wavelength 1.5418
_diffrn_reflns_av_R_equivalents 0.1561
_diffrn_reflns_limit_h_max 47
_diffrn_reflns_limit_h_min -47
_diffrn_reflns_limit_k_max 8
_diffrn_reflns_limit_k_min -8
_diffrn_reflns_limit_l_max 22
_diffrn_reflns_limit_l_min -22
_diffrn_reflns_number 23938
_diffrn_reflns_theta_full 67.680
_diffrn_reflns_theta_max 67.999
_diffrn_reflns_theta_min 4.301
_exptl_absorpt_coefficient_mu 2.408
_exptl_absorpt_correction_T_max 1.000
_exptl_absorpt_correction_T_min 0.228
_exptl_absorpt_correction_type multi-scan
_exptl_absorpt_process_details
;
(CrysAlis PRO; Rigaku OD, 2015)
;
_exptl_crystal_colour colourless
_exptl_crystal_density_diffrn 1.501
_exptl_crystal_description plate
_exptl_crystal_F_000 2192
_exptl_crystal_size_max 0.34
_exptl_crystal_size_mid 0.04
_exptl_crystal_size_min 0.02
_refine_diff_density_max 0.823
_refine_diff_density_min -0.659
_refine_ls_abs_structure_details
;
Flack <i>x</i> determined using 1500 quotients [(I+)-(I-)]/[(I+)+(I-)]
(Parsons <i>et al.</i>,  2013)
;
_refine_ls_abs_structure_Flack -0.03(5)
_refine_ls_extinction_method none
_refine_ls_goodness_of_fit_ref 1.082
_refine_ls_hydrogen_treatment constr
_refine_ls_matrix_type full
_refine_ls_number_parameters 682
_refine_ls_number_reflns 8375
_refine_ls_number_restraints 79
_refine_ls_restrained_S_all 1.083
_refine_ls_R_factor_all 0.1339
_refine_ls_R_factor_gt 0.1022
_refine_ls_shift/su_max 0.000
_refine_ls_shift/su_mean 0.000
_refine_ls_structure_factor_coef Fsqd
_refine_ls_weighting_details 'w=1/[\s^2^(Fo^2^)+(0.1799P)^2^+1.5534P] where P=(Fo^2^+2Fc^2^)/3'
_refine_ls_weighting_scheme calc
_refine_ls_wR_factor_gt 0.2710
_refine_ls_wR_factor_ref 0.3093
_reflns_number_gt 5726
_reflns_number_total 8375
_reflns_threshold_expression 'I > 2\s(I)'
_cod_data_source_file jx3010sup1.cif
_cod_data_source_block 2_exp60
_cod_database_code 2021097
_shelx_space_group_comment
;
The symmetry employed for this shelxl refinement is uniquely defined
by the following loop, which should always be used as a source of
symmetry information in preference to the above space-group names.
They are only intended as comments.
;
_shelx_estimated_absorpt_t_min 0.495
_shelx_estimated_absorpt_t_max 0.953

loop_
_space_group_symop_operation_xyz
'x, y, z'
'-x, y, -z'
'x+1/2, y+1/2, z'
'-x+1/2, y+1/2, -z'

loop_
_atom_site_type_symbol
_atom_site_label
_atom_site_fract_x
_atom_site_fract_y
_atom_site_fract_z
_atom_site_U_iso_or_equiv
_atom_site_adp_type
_atom_site_calc_flag
_atom_site_occupancy
_atom_site_disorder_assembly
_atom_site_disorder_group
P P1A 0.40978(8) 0.4875(7) 0.5976(2) 0.0493(8) Uani d 1 . .
P P2A 0.44253(8) 0.6645(7) 0.55345(16) 0.0424(7) Uani d 1 . .
O O1A 0.3972(3) 0.6078(17) 0.6480(6) 0.061(2) Uani d 1 . .
O O2A 0.4310(2) 0.3047(18) 0.6320(6) 0.058(3) Uani d 1 . .
H H2A 0.4179 0.2329 0.6464 0.088 Uiso calc 0.5 . .
O O3A 0.4624(2) 0.5439(15) 0.5183(5) 0.048(2) Uani d 1 . .
O O4A 0.4671(2) 0.7897(16) 0.6243(5) 0.050(2) Uani d 1 . .
H H4A 0.4717 0.7302 0.6666 0.075 Uiso calc 1 . .
O O5A 0.4122(2) 0.7926(16) 0.4907(5) 0.050(2) Uani d 1 . .
H H5A 0.4060 0.7452 0.4455 0.074 Uiso calc 1 . .
O O2'A 0.3043(2) -0.0725(15) 0.3915(5) 0.049(2) Uani d 1 . .
O O3'A 0.2675(2) 0.1775(15) 0.3946(5) 0.049(2) Uani d 1 . .
O O4'A 0.3227(2) 0.3978(15) 0.3563(6) 0.054(2) Uani d 1 . .
O O5'A 0.3741(2) 0.4149(15) 0.5215(6) 0.052(2) Uani d 1 . .
N N1A 0.3938(3) 0.2026(18) 0.1646(6) 0.047(2) Uani d 1 . .
H H1A 0.3998 0.2078 0.1243 0.056 Uiso calc 1 . .
N N3A 0.3437(3) 0.1879(18) 0.2029(6) 0.048(2) Uani d 1 . .
N N6A 0.4567(3) 0.2204(19) 0.2506(7) 0.054(3) Uani d 1 . .
H H6A1 0.4619 0.2268 0.2092 0.065 Uiso calc 1 . .
H H6A2 0.4749 0.2233 0.2988 0.065 Uiso calc 1 . .
N N7A 0.4289(3) 0.2035(16) 0.3825(6) 0.042(2) Uani d 1 . .
N N9A 0.3668(2) 0.1892(17) 0.3468(5) 0.040(2) Uani d 1 . .
C C2A 0.3573(4) 0.191(2) 0.1498(7) 0.051(3) Uani d 1 . .
H H2AB 0.3397 0.1838 0.0958 0.062 Uiso calc 1 . .
C C4A 0.3713(3) 0.1901(18) 0.2774(6) 0.036(2) Uani d 1 . .
C C5A 0.4093(3) 0.1996(18) 0.3002(7) 0.038(2) Uani d 1 . .
C C6A 0.4221(3) 0.2068(19) 0.2407(7) 0.041(2) Uani d 1 . .
C C8A 0.4021(3) 0.199(2) 0.4070(7) 0.042(2) Uani d 1 . .
H H8A 0.4069 0.2015 0.4613 0.050 Uiso calc 1 . .
C C1'A 0.3307(3) 0.2002(19) 0.3495(7) 0.039(2) Uani d 1 . .
H H1'A 0.3112 0.1488 0.2986 0.047 Uiso calc 1 . .
C C2'A 0.3274(3) 0.093(2) 0.4192(6) 0.040(3) Uani d 1 . .
H H2'A 0.3524 0.0639 0.4635 0.048 Uiso calc 1 . .
C C3'A 0.3050(3) 0.231(2) 0.4429(7) 0.048(3) Uani d 1 . .
H H3'A 0.3111 0.2217 0.5006 0.057 Uiso calc 1 . .
C C4'A 0.3117(3) 0.430(2) 0.4197(8) 0.048(3) Uani d 1 . .
H H4'A 0.2878 0.5043 0.3992 0.058 Uiso calc 1 . .
C C5'A 0.3417(3) 0.540(2) 0.4858(10) 0.057(4) Uani d 1 . .
H H5'A 0.3484 0.6577 0.4647 0.069 Uiso calc 1 . .
H H5'B 0.3327 0.5790 0.5258 0.069 Uiso calc 1 . .
C C6'A 0.2679(3) -0.029(2) 0.3876(8) 0.045(3) Uani d 1 . .
C C7'A 0.2621(4) -0.122(2) 0.4536(10) 0.059(4) Uani d 1 . .
H H7'A 0.2605 -0.2616 0.4460 0.089 Uiso calc 1 . .
H H7'B 0.2388 -0.0744 0.4540 0.089 Uiso calc 1 . .
H H7'C 0.2832 -0.0913 0.5042 0.089 Uiso calc 1 . .
C C8'A 0.2391(4) -0.085(3) 0.3058(9) 0.063(4) Uani d 1 . .
H H8'A 0.2139 -0.0656 0.3026 0.095 Uiso calc 1 . .
H H8'B 0.2424 -0.2207 0.2960 0.095 Uiso calc 1 . .
H H8'C 0.2424 -0.0055 0.2660 0.095 Uiso calc 1 . .
P P1B 0.4174(3) 0.4226(17) -0.0654(5) 0.064(5) Uani d 0.53(2) A 1
P P2B 0.4423(5) 0.2220(16) 0.0351(6) 0.050(3) Uani d 0.53(2) A 1
O O1B 0.4414(9) 0.592(3) -0.058(2) 0.082(10) Uani d 0.53(2) A 1
O O2B 0.4083(9) 0.293(3) -0.1381(12) 0.055(6) Uani d 0.53(2) A 1
H H2B 0.3968 0.3568 -0.1796 0.082 Uiso calc 0.53(2) A 1
O O3B 0.4123(5) 0.117(3) 0.0446(9) 0.058(6) Uani d 0.53(2) A 1
O O4B 0.4698(4) 0.327(3) 0.1057(9) 0.058(6) Uani d 0.53(2) A 1
O O5B 0.4641(6) 0.068(3) 0.0083(12) 0.057(6) Uani d 0.53(2) A 1
H H5B 0.4788 0.1241 -0.0066 0.085 Uiso calc 0.53(2) A 1
O O5'B 0.3781(5) 0.486(4) -0.0690(17) 0.045(6) Uani d 0.53(2) A 1
C C4'B 0.3191(3) 0.468(2) -0.0660(7) 0.047(3) Uani d 0.53(2) A 1
H H4'B 0.2957 0.3894 -0.0859 0.057 Uiso calc 0.53(2) A 1
C C5'B 0.3470(8) 0.369(5) -0.088(3) 0.048(7) Uani d 0.53(2) A 1
H H5'C 0.3547 0.2463 -0.0586 0.057 Uiso calc 0.53(2) A 1
H H5'D 0.3356 0.3407 -0.1452 0.057 Uiso calc 0.53(2) A 1
P P1C 0.4175(4) 0.4223(19) -0.0643(8) 0.084(7) Uani d 0.47(2) A 2
P P2C 0.4429(5) 0.182(2) 0.0184(10) 0.078(5) Uani d 0.47(2) A 2
O O1C 0.4079(9) 0.369(5) -0.1475(11) 0.074(10) Uani d 0.47(2) A 2
O O2C 0.4446(9) 0.592(5) -0.029(2) 0.096(14) Uani d 0.47(2) A 2
H H2C 0.4353 0.6914 -0.0558 0.143 Uiso calc 0.47(2) A 2
O O3C 0.4796(7) 0.133(7) 0.021(2) 0.128(15) Uani d 0.47(2) A 2
O O4C 0.4383(9) 0.231(5) 0.0916(15) 0.124(17) Uani d 0.47(2) A 2
O O5C 0.4145(7) 0.013(4) -0.022(2) 0.132(17) Uani d 0.47(2) A 2
H H5C 0.4143 -0.0121 -0.0664 0.198 Uiso calc 0.47(2) A 2
O O5'C 0.3828(6) 0.478(5) -0.0463(17) 0.047(8) Uani d 0.47(2) A 2
C C4'C 0.3191(3) 0.468(2) -0.0660(7) 0.047(3) Uani d 0.47(2) A 2
H H4'C 0.2963 0.3852 -0.0869 0.057 Uiso calc 0.47(2) A 2
C C5'C 0.3500(8) 0.372(6) -0.078(4) 0.058(10) Uiso d 0.47(2) A 2
H H5'E 0.3546 0.2431 -0.0531 0.070 Uiso calc 0.47(2) A 2
H H5'F 0.3424 0.3535 -0.1356 0.070 Uiso calc 0.47(2) A 2
O O2'B 0.3069(2) 0.9664(16) -0.0452(5) 0.051(2) Uani d 1 . .
O O3'B 0.2716(2) 0.7100(16) -0.1145(5) 0.051(2) Uani d 1 . .
O O4'B 0.3325(2) 0.4897(16) 0.0177(5) 0.050(2) Uani d 1 . .
N N1B 0.3951(2) 0.7051(17) 0.3407(5) 0.0370(19) Uani d 1 . .
N N3B 0.3460(2) 0.7057(16) 0.2089(5) 0.0371(19) Uani d 1 . .
N N6B 0.4581(2) 0.6971(18) 0.3696(5) 0.041(2) Uani d 1 . .
H H6B1 0.4633 0.6887 0.4203 0.049 Uiso calc 1 . .
H H6B2 0.4763 0.6986 0.3542 0.049 Uiso calc 1 . .
N N7B 0.4317(2) 0.7190(19) 0.1881(5) 0.044(2) Uani d 1 . .
N N9B 0.3705(2) 0.7144(17) 0.1097(5) 0.039(2) Uani d 1 . .
C C2B 0.3588(3) 0.7086(19) 0.2869(7) 0.040(2) Uani d 1 . .
H H2BB 0.3406 0.7138 0.3075 0.047 Uiso calc 1 . .
C C4B 0.3740(3) 0.7123(18) 0.1864(6) 0.036(2) Uani d 1 . .
C C5B 0.4118(3) 0.7159(19) 0.2335(6) 0.037(2) Uani d 1 . .
C C6B 0.4227(3) 0.7076(18) 0.3162(6) 0.036(2) Uani d 1 . .
C C8B 0.4061(3) 0.719(2) 0.1144(6) 0.044(3) Uani d 1 . .
H H8B 0.4116 0.7210 0.0696 0.052 Uiso calc 1 . .
C C1'B 0.3354(3) 0.688(2) 0.0392(6) 0.041(2) Uani d 1 . .
H H1'B 0.3142 0.7202 0.0529 0.049 Uiso calc 1 . .
C C2'B 0.3313(3) 0.807(2) -0.0333(6) 0.042(3) Uani d 1 . .
H H2'B 0.3559 0.8440 -0.0324 0.050 Uiso calc 1 . .
C C3'B 0.3094(3) 0.668(2) -0.1005(7) 0.050(3) Uani d 1 . .
H H3'B 0.3142 0.6866 -0.1484 0.060 Uiso calc 1 A 1
C C6'B 0.2698(3) 0.908(2) -0.1030(8) 0.052(3) Uani d 1 . .
C C7'B 0.2613(5) 1.014(3) -0.1806(9) 0.070(4) Uani d 1 . .
H H7'D 0.2821 0.9973 -0.1953 0.104 Uiso calc 1 . .
H H7'E 0.2579 1.1513 -0.1736 0.104 Uiso calc 1 . .
H H7'F 0.2383 0.9622 -0.2225 0.104 Uiso calc 1 . .
C C8'B 0.2419(4) 0.945(4) -0.0707(11) 0.079(5) Uani d 1 . .
H H8'D 0.2167 0.9212 -0.1119 0.119 Uiso calc 1 . .
H H8'E 0.2439 1.0790 -0.0531 0.119 Uiso calc 1 . .
H H8'F 0.2468 0.8596 -0.0256 0.119 Uiso calc 1 . .
Na Na1 0.5000 0.2956(12) 0.5000 0.0474(15) Uani d 1 . .
O O1W 0.5149(2) 0.1473(15) 0.4032(6) 0.049(2) Uani d 1 . .
H H1W 0.5171 0.0300 0.3954 0.074 Uiso d 1 . .
H H2W 0.5297 0.2128 0.3914 0.074 Uiso d 1 . .
O O2W 0.3551(9) 0.537(6) 0.7216(19) 0.088(8) Uiso d 0.5 B 1
O O2X 0.3549(5) 0.448(4) 0.7197(12) 0.051(4) Uiso d 0.5 C 2
O O3W 0.3999(6) 0.977(4) 0.6774(13) 0.069(5) Uiso d 0.5 D 1
O O3X 0.3805(7) 1.007(4) 0.6134(15) 0.080(6) Uiso d 0.5 E 2
O O4W 0.4613(6) 0.229(4) 0.7963(13) 0.069(5) Uiso d 0.5 . .
O O5W 0.4928(5) 0.858(3) 0.7784(10) 0.046(4) Uiso d 0.5 F 1
O O5X 0.4919(15) 0.645(8) 0.773(3) 0.084(13) Uiso d 0.25 G 2
O O6W 0.5037(8) 0.699(5) 0.0869(17) 0.091(7) Uiso d 0.5 H 1
O O6X 0.5065(15) 0.584(9) 0.116(3) 0.082(12) Uiso d 0.25 I 2
O O7W 0.4095(7) -0.095(4) -0.1604(14) 0.075(6) Uiso d 0.5 . .
O O8W 0.3259(5) 0.114(3) 0.6400(12) 0.050(4) Uiso d 0.5 J 1
O O8X 0.3353(18) 0.166(11) 0.681(4) 0.102(15) Uiso d 0.25 K 2
O O9W 0.3352(9) -0.179(5) -0.2444(18) 0.095(8) Uiso d 0.5 L 1
O O9X 0.3051(8) -0.162(4) -0.2939(17) 0.086(7) Uiso d 0.5 M 2
O O1WS 0.2755(12) 0.884(7) 0.146(3) 0.066(10) Uiso d 0.25 . .

loop_
_atom_site_aniso_label
_atom_site_aniso_U_11
_atom_site_aniso_U_22
_atom_site_aniso_U_33
_atom_site_aniso_U_12
_atom_site_aniso_U_13
_atom_site_aniso_U_23
P1A 0.0394(14) 0.069(2) 0.0501(17) -0.0022(14) 0.0294(13) 0.0042(15)
P2A 0.0374(13) 0.0611(19) 0.0337(13) -0.0027(13) 0.0200(11) 0.0002(13)
O1A 0.055(5) 0.075(7) 0.061(6) -0.005(5) 0.033(5) 0.003(5)
O2A 0.040(4) 0.093(7) 0.057(5) 0.015(5) 0.035(4) 0.023(5)
O3A 0.038(4) 0.071(6) 0.039(4) -0.001(4) 0.020(3) 0.008(4)
O4A 0.042(4) 0.077(6) 0.032(4) -0.014(4) 0.017(3) -0.006(4)
O5A 0.044(4) 0.069(6) 0.034(4) 0.012(4) 0.015(4) 0.006(4)
O2'A 0.037(4) 0.067(6) 0.053(5) -0.004(4) 0.031(4) -0.005(4)
O3'A 0.028(3) 0.068(6) 0.053(5) 0.003(4) 0.020(3) -0.001(4)
O4'A 0.043(4) 0.063(6) 0.070(6) 0.007(4) 0.039(4) 0.006(5)
O5'A 0.028(4) 0.064(6) 0.065(5) 0.001(4) 0.022(4) 0.000(5)
N1A 0.052(5) 0.061(6) 0.040(5) 0.002(5) 0.032(4) 0.008(5)
N3A 0.043(5) 0.062(7) 0.051(6) 0.000(5) 0.031(5) 0.006(5)
N6A 0.056(6) 0.065(7) 0.061(6) -0.002(5) 0.044(5) -0.005(6)
N7A 0.044(5) 0.043(5) 0.052(5) -0.003(4) 0.034(4) -0.001(5)
N9A 0.032(4) 0.057(6) 0.041(5) -0.004(4) 0.026(4) 0.006(4)
C2A 0.053(7) 0.061(8) 0.046(6) 0.007(6) 0.026(6) 0.004(6)
C4A 0.037(5) 0.042(6) 0.034(5) -0.003(5) 0.019(4) 0.000(5)
C5A 0.041(5) 0.038(6) 0.049(6) 0.007(5) 0.031(5) 0.003(5)
C6A 0.049(6) 0.041(6) 0.046(6) 0.004(5) 0.032(5) 0.002(5)
C8A 0.033(5) 0.058(7) 0.043(6) -0.001(5) 0.024(5) 0.000(6)
C1'A 0.031(5) 0.052(7) 0.045(6) 0.010(5) 0.025(4) 0.002(5)
C2'A 0.027(5) 0.066(8) 0.031(5) -0.010(5) 0.015(4) 0.004(5)
C3'A 0.026(5) 0.078(9) 0.045(6) -0.002(5) 0.021(5) -0.007(6)
C4'A 0.032(5) 0.069(8) 0.053(7) 0.005(5) 0.027(5) 0.003(6)
C5'A 0.036(6) 0.058(8) 0.082(10) 0.003(5) 0.028(6) -0.018(7)
C6'A 0.034(5) 0.053(7) 0.061(7) -0.005(5) 0.034(5) -0.014(6)
C7'A 0.051(7) 0.063(9) 0.085(10) 0.001(6) 0.051(8) 0.001(7)
C8'A 0.040(6) 0.075(10) 0.073(9) -0.005(6) 0.023(7) -0.014(8)
P1B 0.043(6) 0.120(10) 0.041(5) -0.021(5) 0.029(4) 0.028(5)
P2B 0.052(4) 0.059(4) 0.054(5) 0.006(3) 0.036(4) -0.026(4)
O1B 0.090(18) 0.080(17) 0.08(2) 0.014(14) 0.036(15) -0.012(14)
O2B 0.072(12) 0.055(15) 0.039(9) 0.003(12) 0.025(9) 0.018(9)
O3B 0.053(10) 0.098(15) 0.027(8) 0.009(9) 0.022(7) -0.014(8)
O4B 0.042(9) 0.100(15) 0.040(8) 0.008(9) 0.026(7) -0.007(9)
O5B 0.047(12) 0.084(15) 0.046(10) 0.004(10) 0.025(10) -0.010(9)
O5'B 0.044(10) 0.082(12) 0.010(15) 0.001(9) 0.011(9) -0.001(10)
C4'B 0.044(6) 0.056(7) 0.041(6) -0.012(5) 0.018(5) -0.002(5)
C5'B 0.048(12) 0.074(15) 0.040(14) -0.017(11) 0.036(11) -0.004(10)
P1C 0.072(10) 0.098(10) 0.087(11) 0.033(8) 0.038(8) -0.033(8)
P2C 0.059(6) 0.123(13) 0.081(8) -0.003(9) 0.056(7) 0.003(8)
O1C 0.072(15) 0.08(2) 0.09(2) 0.031(17) 0.060(14) 0.046(17)
O2C 0.053(15) 0.14(3) 0.11(3) -0.040(16) 0.048(17) 0.02(2)
O3C 0.061(19) 0.20(4) 0.13(3) -0.01(2) 0.05(2) 0.02(3)
O4C 0.12(3) 0.19(4) 0.09(2) 0.04(3) 0.08(2) 0.08(3)
O5C 0.066(17) 0.18(4) 0.16(4) -0.02(2) 0.06(2) 0.03(3)
O5'C 0.036(9) 0.091(13) 0.007(16) -0.016(10) 0.002(9) 0.008(10)
C4'C 0.044(6) 0.056(7) 0.041(6) -0.012(5) 0.018(5) -0.002(5)
O2'B 0.035(4) 0.071(6) 0.040(4) -0.005(4) 0.011(3) 0.002(4)
O3'B 0.031(4) 0.067(6) 0.053(5) -0.009(4) 0.016(3) -0.005(4)
O4'B 0.054(4) 0.065(6) 0.034(4) -0.008(4) 0.022(4) -0.002(4)
N1B 0.029(4) 0.055(6) 0.028(4) 0.003(4) 0.012(3) 0.004(4)
N3B 0.031(4) 0.053(5) 0.033(4) -0.003(4) 0.020(3) 0.001(4)
N6B 0.031(4) 0.066(6) 0.025(4) -0.004(4) 0.011(3) 0.003(4)
N7B 0.028(4) 0.080(7) 0.028(4) 0.009(5) 0.016(3) 0.001(5)
N9B 0.033(4) 0.065(6) 0.026(4) -0.003(4) 0.020(3) -0.005(4)
C2B 0.031(5) 0.050(6) 0.045(6) 0.003(5) 0.023(4) 0.003(5)
C4B 0.034(5) 0.041(6) 0.036(5) 0.007(5) 0.017(4) -0.001(5)
C5B 0.026(4) 0.047(6) 0.046(6) 0.000(4) 0.023(4) -0.002(5)
C6B 0.031(5) 0.043(6) 0.036(5) -0.002(5) 0.017(4) -0.001(5)
C8B 0.033(5) 0.067(8) 0.035(5) 0.009(5) 0.018(4) 0.003(5)
C1'B 0.032(5) 0.064(8) 0.029(5) 0.001(5) 0.017(4) 0.004(5)
C2'B 0.028(5) 0.066(8) 0.033(5) -0.006(5) 0.015(4) -0.002(5)
C3'B 0.038(5) 0.077(9) 0.035(5) -0.013(6) 0.016(5) -0.008(6)
C6'B 0.029(5) 0.071(9) 0.050(7) -0.006(6) 0.009(5) 0.001(6)
C7'B 0.063(8) 0.075(11) 0.059(9) -0.011(8) 0.015(7) 0.004(8)
C8'B 0.044(7) 0.109(15) 0.082(11) 0.005(8) 0.024(8) 0.004(10)
Na1 0.043(3) 0.056(4) 0.055(4) 0.000 0.032(3) 0.000
O1W 0.040(4) 0.057(5) 0.060(5) -0.006(4) 0.030(4) -0.009(4)

loop_
_atom_type_symbol
_atom_type_description
_atom_type_scat_dispersion_real
_atom_type_scat_dispersion_imag
_atom_type_scat_source
C C 0.0181 0.0091 'International Tables Vol C Tables 4.2.6.8 and 6.1.1.4'
H H 0.0000 0.0000 'International Tables Vol C Tables 4.2.6.8 and 6.1.1.4'
N N 0.0311 0.0180 'International Tables Vol C Tables 4.2.6.8 and 6.1.1.4'
O O 0.0492 0.0322 'International Tables Vol C Tables 4.2.6.8 and 6.1.1.4'
Na Na 0.1353 0.1239 'International Tables Vol C Tables 4.2.6.8 and 6.1.1.4'
P P 0.2955 0.4335 'International Tables Vol C Tables 4.2.6.8 and 6.1.1.4'

loop_
_geom_angle_atom_site_label_1
_geom_angle_atom_site_label_2
_geom_angle_atom_site_label_3
_geom_angle_site_symmetry_1
_geom_angle_site_symmetry_3
_geom_angle
_geom_angle_publ_flag
O1A P1A O2A . . 118.5(6) yes
O1A P1A O5'A . . 109.4(5) yes
O2A P1A O5'A . . 103.3(6) yes
O1A P1A P2A . . 109.3(4) yes
O2A P1A P2A . . 109.1(3) yes
O5'A P1A P2A . . 106.5(4) yes
O3A P2A O4A . . 116.3(5) yes
O3A P2A O5A . . 112.2(5) yes
O4A P2A O5A . . 109.0(6) yes
O3A P2A P1A . . 110.9(4) yes
O4A P2A P1A . . 104.8(3) yes
O5A P2A P1A . . 102.6(4) yes
P1A O2A H2A . . 109.5 ?
P2A O3A Na1 . . 161.9(5) ?
P2A O4A H4A . . 109.5 ?
P2A O5A H5A . . 109.5 ?
C2'A O2'A C6'A . . 108.6(9) ?
C3'A O3'A C6'A . . 105.6(10) ?
C1'A O4'A C4'A . . 112.1(10) ?
C5'A O5'A P1A . . 119.2(9) ?
C2A N1A C6A . . 122.4(9) ?
C2A N1A H1A . . 118.8 ?
C6A N1A H1A . . 118.8 ?
C2A N3A C4A . . 111.5(10) ?
C6A N6A H6A1 . . 120.0 ?
C6A N6A H6A2 . . 120.0 ?
H6A1 N6A H6A2 . . 120.0 ?
C8A N7A C5A . . 103.3(9) ?
C8A N7A Na1 . . 114.7(7) ?
C5A N7A Na1 . . 140.1(7) ?
C8A N9A C4A . . 106.0(8) ?
C8A N9A C1'A . . 130.0(9) ?
C4A N9A C1'A . . 123.6(9) ?
N3A C2A N1A . . 126.2(12) ?
N3A C2A H2AB . . 116.9 ?
N1A C2A H2AB . . 116.9 ?
N3A C4A C5A . . 127.8(9) ?
N3A C4A N9A . . 126.5(9) ?
C5A C4A N9A . . 105.6(9) ?
C4A C5A N7A . . 111.2(9) ?
C4A C5A C6A . . 118.0(10) ?
N7A C5A C6A . . 130.8(10) ?
N6A C6A N1A . . 119.2(10) ?
N6A C6A C5A . . 126.8(11) ?
N1A C6A C5A . . 114.0(10) ?
N7A C8A N9A . . 113.8(10) ?
N7A C8A H8A . . 123.1 ?
N9A C8A H8A . . 123.1 ?
O4'A C1'A N9A . . 108.1(10) ?
O4'A C1'A C2'A . . 106.8(9) ?
N9A C1'A C2'A . . 115.9(9) ?
O4'A C1'A H1'A . . 108.6 ?
N9A C1'A H1'A . . 108.6 ?
C2'A C1'A H1'A . . 108.6 ?
O2'A C2'A C3'A . . 105.0(9) ?
O2'A C2'A C1'A . . 110.7(9) ?
C3'A C2'A C1'A . . 102.2(10) ?
O2'A C2'A H2'A . . 112.7 ?
C3'A C2'A H2'A . . 112.7 ?
C1'A C2'A H2'A . . 112.7 ?
O3'A C3'A C2'A . . 103.5(10) ?
O3'A C3'A C4'A . . 108.7(11) ?
C2'A C3'A C4'A . . 107.8(9) ?
O3'A C3'A H3'A . . 112.1 ?
C2'A C3'A H3'A . . 112.1 ?
C4'A C3'A H3'A . . 112.1 ?
O4'A C4'A C5'A . . 110.1(10) ?
O4'A C4'A C3'A . . 104.2(11) ?
C5'A C4'A C3'A . . 114.0(12) ?
O4'A C4'A H4'A . . 109.5 ?
C5'A C4'A H4'A . . 109.5 ?
C3'A C4'A H4'A . . 109.5 ?
O5'A C5'A C4'A . . 107.4(11) ?
O5'A C5'A H5'A . . 110.2 ?
C4'A C5'A H5'A . . 110.2 ?
O5'A C5'A H5'B . . 110.2 ?
C4'A C5'A H5'B . . 110.2 ?
H5'A C5'A H5'B . . 108.5 ?
O2'A C6'A O3'A . . 104.7(9) ?
O2'A C6'A C7'A . . 111.6(11) ?
O3'A C6'A C7'A . . 110.2(10) ?
O2'A C6'A C8'A . . 107.6(9) ?
O3'A C6'A C8'A . . 108.3(12) ?
C7'A C6'A C8'A . . 114.0(12) ?
C6'A C7'A H7'A . . 109.5 ?
C6'A C7'A H7'B . . 109.5 ?
H7'A C7'A H7'B . . 109.5 ?
C6'A C7'A H7'C . . 109.5 ?
H7'A C7'A H7'C . . 109.5 ?
H7'B C7'A H7'C . . 109.5 ?
C6'A C8'A H8'A . . 109.5 ?
C6'A C8'A H8'B . . 109.5 ?
H8'A C8'A H8'B . . 109.5 ?
C6'A C8'A H8'C . . 109.5 ?
H8'A C8'A H8'C . . 109.5 ?
H8'B C8'A H8'C . . 109.5 ?
O1B P1B O2B . . 116.7(16) yes
O1B P1B O5'B . . 111.1(17) yes
O2B P1B O5'B . . 105.5(16) yes
O1B P1B P2B . . 112.9(15) yes
O2B P1B P2B . . 103.3(10) yes
O5'B P1B P2B . . 106.6(11) yes
O3B P2B O4B . . 117.3(12) yes
O3B P2B O5B . . 105.9(13) yes
O4B P2B O5B . . 109.0(13) yes
O3B P2B P1B . . 109.2(10) yes
O4B P2B P1B . . 109.5(11) yes
O5B P2B P1B . . 105.5(10) yes
P1B O2B H2B . . 109.5 ?
P2B O5B H5B . . 109.5 ?
C5'B O5'B P1B . . 126.4(19) ?
O4'B C4'B C5'B . . 112(2) ?
O4'B C4'B C3'B . . 106.1(10) ?
C5'B C4'B C3'B . . 113.2(19) ?
O4'B C4'B H4'B . . 108.5 ?
C5'B C4'B H4'B . . 108.5 ?
C3'B C4'B H4'B . . 108.5 ?
O5'B C5'B C4'B . . 109.7(15) ?
O5'B C5'B H5'C . . 109.7 ?
C4'B C5'B H5'C . . 109.7 ?
O5'B C5'B H5'D . . 109.7 ?
C4'B C5'B H5'D . . 109.7 ?
H5'C C5'B H5'D . . 108.2 ?
O1C P1C O2C . . 117(2) ?
O1C P1C O5'C . . 115.1(18) ?
O2C P1C O5'C . . 103.3(18) ?
O1C P1C P2C . . 112.4(14) ?
O2C P1C P2C . . 104.9(17) ?
O5'C P1C P2C . . 102.3(13) ?
O3C P2C O4C . . 122(2) ?
O3C P2C O5C . . 109(2) ?
O4C P2C O5C . . 106(2) ?
O3C P2C P1C . . 110.5(18) ?
O4C P2C P1C . . 105.8(14) ?
O5C P2C P1C . . 102.3(15) ?
P1C O2C H2C . . 109.5 ?
P2C O5C H5C . . 109.5 ?
C5'C O5'C P1C . . 121(2) ?
O4'B C4'C C5'C . . 106(3) ?
O4'B C4'C C3'B . . 106.1(10) ?
C5'C C4'C C3'B . . 115(3) ?
O4'B C4'C H4'C . . 109.9 ?
C5'C C4'C H4'C . . 109.9 ?
C3'B C4'C H4'C . . 109.9 ?
O5'C C5'C C4'C . . 111.7(17) ?
O5'C C5'C H5'E . . 109.3 ?
C4'C C5'C H5'E . . 109.3 ?
O5'C C5'C H5'F . . 109.3 ?
C4'C C5'C H5'F . . 109.3 ?
H5'E C5'C H5'F . . 107.9 ?
C2'B O2'B C6'B . . 107.2(10) ?
C6'B O3'B C3'B . . 106.9(10) ?
C1'B O4'B C4'B . . 110.9(9) ?
C1'B O4'B C4'C . . 110.9(9) ?
C6B N1B C2B . . 120.0(8) ?
C2B N3B C4B . . 111.5(9) ?
C6B N6B H6B1 . . 120.0 ?
C6B N6B H6B2 . . 120.0 ?
H6B1 N6B H6B2 . . 120.0 ?
C8B N7B C5B . . 104.7(8) ?
C8B N9B C4B . . 106.6(8) ?
C8B N9B C1'B . . 127.9(8) ?
C4B N9B C1'B . . 124.9(8) ?
N3B C2B N1B . . 127.1(9) ?
N3B C2B H2BB . . 116.5 ?
N1B C2B H2BB . . 116.5 ?
N3B C4B C5B . . 128.0(10) ?
N3B C4B N9B . . 126.4(9) ?
C5B C4B N9B . . 105.5(9) ?
C4B C5B N7B . . 110.8(9) ?
C4B C5B C6B . . 116.2(9) ?
N7B C5B C6B . . 132.9(9) ?
N6B C6B N1B . . 119.2(9) ?
N6B C6B C5B . . 123.7(9) ?
N1B C6B C5B . . 117.0(9) ?
N7B C8B N9B . . 112.4(9) ?
N7B C8B H8B . . 123.8 ?
N9B C8B H8B . . 123.8 ?
O4'B C1'B N9B . . 107.9(10) ?
O4'B C1'B C2'B . . 108.0(9) ?
N9B C1'B C2'B . . 115.4(9) ?
O4'B C1'B H1'B . . 108.5 ?
N9B C1'B H1'B . . 108.5 ?
C2'B C1'B H1'B . . 108.5 ?
O2'B C2'B C3'B . . 105.0(9) ?
O2'B C2'B C1'B . . 111.7(9) ?
C3'B C2'B C1'B . . 101.0(10) ?
O2'B C2'B H2'B . . 112.8 ?
C3'B C2'B H2'B . . 112.8 ?
C1'B C2'B H2'B . . 112.8 ?
O3'B C3'B C4'B . . 109.0(10) ?
O3'B C3'B C4'C . . 109.0(10) ?
O3'B C3'B C2'B . . 101.6(10) ?
C4'B C3'B C2'B . . 106.3(10) ?
C4'C C3'B C2'B . . 106.3(10) ?
O3'B C3'B H3'B . . 113.0 ?
C4'B C3'B H3'B . . 113.0 ?
C2'B C3'B H3'B . . 113.0 ?
O3'B C6'B O2'B . . 106.7(11) ?
O3'B C6'B C8'B . . 109.0(13) ?
O2'B C6'B C8'B . . 109.6(12) ?
O3'B C6'B C7'B . . 109.7(13) ?
O2'B C6'B C7'B . . 108.3(11) ?
C8'B C6'B C7'B . . 113.4(14) ?
C6'B C7'B H7'D . . 109.5 ?
C6'B C7'B H7'E . . 109.5 ?
H7'D C7'B H7'E . . 109.5 ?
C6'B C7'B H7'F . . 109.5 ?
H7'D C7'B H7'F . . 109.5 ?
H7'E C7'B H7'F . . 109.5 ?
C6'B C8'B H8'D . . 109.5 ?
C6'B C8'B H8'E . . 109.5 ?
H8'D C8'B H8'E . . 109.5 ?
C6'B C8'B H8'F . . 109.5 ?
H8'D C8'B H8'F . . 109.5 ?
H8'E C8'B H8'F . . 109.5 ?
O1W Na1 O1W . 2_656 128.1(6) ?
O1W Na1 O3A . 2_656 80.5(3) ?
O1W Na1 O3A 2_656 2_656 142.7(3) ?
O1W Na1 O3A . . 142.7(3) ?
O1W Na1 O3A 2_656 . 80.5(3) ?
O3A Na1 O3A 2_656 . 87.6(5) ?
O1W Na1 N7A . . 78.1(3) ?
O1W Na1 N7A 2_656 . 90.3(3) ?
O3A Na1 N7A 2_656 . 121.9(3) ?
O3A Na1 N7A . . 78.6(3) ?
O1W Na1 N7A . 2_656 90.3(3) ?
O1W Na1 N7A 2_656 2_656 78.1(3) ?
O3A Na1 N7A 2_656 2_656 78.6(3) ?
O3A Na1 N7A . 2_656 121.9(3) ?
N7A Na1 N7A . 2_656 153.6(5) ?
Na1 O1W H1W . . 129.3 ?
Na1 O1W H2W . . 112.9 ?
H1W O1W H2W . . 110.5 ?

loop_
_geom_bond_atom_site_label_1
_geom_bond_atom_site_label_2
_geom_bond_site_symmetry_2
_geom_bond_distance
_geom_bond_publ_flag
P1A P2A . 2.185(4) yes
P1A O1A . 1.494(11) yes
P1A O2A . 1.509(11) yes
P2A O3A . 1.480(9) yes
P2A O4A . 1.536(9) yes
P2A O5A . 1.551(9) yes
P1A O5'A . 1.597(9) yes
O2A H2A . 0.8400 ?
O3A Na1 . 2.396(11) ?
O4A H4A . 0.8400 ?
O5A H5A . 0.8400 ?
O2'A C2'A . 1.424(15) ?
O2'A C6'A . 1.439(12) ?
O3'A C3'A . 1.416(14) ?
O3'A C6'A . 1.446(17) ?
O4'A C1'A . 1.429(16) ?
O4'A C4'A . 1.441(15) ?
O5'A C5'A . 1.456(16) ?
N1A C2A . 1.350(16) ?
N1A C6A . 1.384(16) ?
N1A H1A . 0.8800 ?
N3A C2A . 1.311(15) ?
N3A C4A . 1.354(15) ?
N6A C6A . 1.304(15) ?
N6A H6A1 . 0.8800 ?
N6A H6A2 . 0.8800 ?
N7A C8A . 1.316(13) ?
N7A C5A . 1.395(15) ?
N7A Na1 . 2.805(10) ?
N9A C8A . 1.370(15) ?
N9A C4A . 1.380(13) ?
N9A C1'A . 1.450(12) ?
C2A H2AB . 0.9500 ?
C4A C5A . 1.374(14) ?
C5A C6A . 1.402(15) ?
C8A H8A . 0.9500 ?
C1'A C2'A . 1.552(15) ?
C1'A H1'A . 1.0000 ?
C2'A C3'A . 1.493(18) ?
C2'A H2'A . 1.0000 ?
C3'A C4'A . 1.51(2) ?
C3'A H3'A . 1.0000 ?
C4'A C5'A . 1.508(19) ?
C4'A H4'A . 1.0000 ?
C5'A H5'A . 0.9900 ?
C5'A H5'B . 0.9900 ?
C6'A C7'A . 1.493(19) ?
C6'A C8'A . 1.515(19) ?
C7'A H7'A . 0.9800 ?
C7'A H7'B . 0.9800 ?
C7'A H7'C . 0.9800 ?
C8'A H8'A . 0.9800 ?
C8'A H8'B . 0.9800 ?
C8'A H8'C . 0.9800 ?
P1B P2B . 2.206(9) yes
P1B O1B . 1.480(13) yes
P1B O2B . 1.54(2) yes
P2B O3B . 1.47(3) yes
P2B O4B . 1.49(2) yes
P2B O5B . 1.58(2) yes
P1B O5'B . 1.587(12) yes
O2B H2B . 0.8400 ?
O5B H5B . 0.8400 ?
O5'B C5'B . 1.386(19) ?
C4'B O4'B . 1.428(14) ?
C4'B C5'B . 1.492(19) ?
C4'B C3'B . 1.51(2) ?
C4'B H4'B . 1.0000 ?
C5'B H5'C . 0.9900 ?
C5'B H5'D . 0.9900 ?
P1C O1C . 1.479(14) ?
P1C O2C . 1.54(2) ?
P1C O5'C . 1.588(12) ?
P1C P2C . 2.206(9) ?
P2C O3C . 1.47(3) ?
P2C O4C . 1.49(2) ?
P2C O5C . 1.58(2) ?
O2C H2C . 0.8400 ?
O5C H5C . 0.8400 ?
O5'C C5'C . 1.386(19) ?
C4'C O4'B . 1.428(14) ?
C4'C C5'C . 1.492(19) ?
C4'C C3'B . 1.51(2) ?
C4'C H4'C . 1.0000 ?
C5'C H5'E . 0.9900 ?
C5'C H5'F . 0.9900 ?
O2'B C2'B . 1.424(17) ?
O2'B C6'B . 1.460(15) ?
O3'B C6'B . 1.403(19) ?
O3'B C3'B . 1.431(14) ?
O4'B C1'B . 1.427(17) ?
N1B C6B . 1.349(13) ?
N1B C2B . 1.356(14) ?
N3B C2B . 1.322(14) ?
N3B C4B . 1.340(13) ?
N6B C6B . 1.328(14) ?
N6B H6B1 . 0.8800 ?
N6B H6B2 . 0.8800 ?
N7B C8B . 1.316(15) ?
N7B C5B . 1.381(13) ?
N9B C8B . 1.370(13) ?
N9B C4B . 1.378(13) ?
N9B C1'B . 1.460(13) ?
C2B H2BB . 0.9500 ?
C4B C5B . 1.371(15) ?
C5B C6B . 1.417(15) ?
C8B H8B . 0.9500 ?
C1'B C2'B . 1.535(16) ?
C1'B H1'B . 1.0000 ?
C2'B C3'B . 1.528(17) ?
C2'B H2'B . 1.0000 ?
C3'B H3'B . 1.0000 ?
C6'B C8'B . 1.49(2) ?
C6'B C7'B . 1.53(2) ?
C7'B H7'D . 0.9800 ?
C7'B H7'E . 0.9800 ?
C7'B H7'F . 0.9800 ?
C8'B H8'D . 0.9800 ?
C8'B H8'E . 0.9800 ?
C8'B H8'F . 0.9800 ?
Na1 O1W . 2.363(9) ?
Na1 O1W 2_656 2.363(9) ?
Na1 O3A 2_656 2.395(11) ?
Na1 N7A 2_656 2.805(10) ?
O1W H1W . 0.8399 ?
O1W H2W . 0.8398 ?

loop_
_geom_hbond_atom_site_label_D
_geom_hbond_atom_site_label_H
_geom_hbond_atom_site_label_A
_geom_hbond_site_symmetry_A
_geom_hbond_distance_DH
_geom_hbond_distance_HA
_geom_hbond_distance_DA
_geom_hbond_angle_DHA
O2A H2A O3W 1_545 0.84 2.09 2.89(3) 157.5
O2A H2A O3X 1_545 0.84 2.07 2.79(3) 144.8
O4A H4A O5W . 0.84 2.09 2.653(19) 124.3
O4A H4A O5X . 0.84 1.89 2.71(6) 165.1
O5A H5A N1B . 0.84 1.83 2.655(12) 165.1
N1A H1A O3B . 0.88 1.87 2.701(17) 157.7
N1A H1A O4C . 0.88 1.87 2.65(2) 146.6
N6A H6A1 O4B . 0.88 2.20 3.052(19) 163.8
N6A H6A1 O4C . 0.88 1.99 2.74(2) 142.7
N6A H6A2 O1W . 0.88 1.99 2.841(16) 163.3
O2B H2B O2W 1_554 0.84 2.26 3.08(4) 165.4
O2B H2B O2X 1_554 0.84 2.01 2.81(4) 159.7
O5B H5B O3c 2_655 0.84 1.77 2.55(4) 151.9
O5B H5B O5B 2_655 0.84 2.30 2.98(4) 138.2
O2C H2C O5C 1_565 0.84 2.55 3.19(5) 133.1
O2C H2C O7W 1_565 0.84 2.32 3.13(5) 162.1
O5C H5C O7W . 0.84 1.78 2.61(4) 171.3
N6B H6B1 O3A . 0.88 2.10 2.909(12) 152.2
N6B H6B2 O4A 2_656 0.88 2.19 2.976(12) 148.8
O1W H1W O4A 2_646 0.84 1.88 2.697(14) 165.4
O1W H2W O2A 2_656 0.84 1.89 2.718(12) 166.4
C8A H8A O5'A . 0.95 2.53 3.174(15) 125.5
C2'A H2'A O3X 1_545 1.00 2.56 3.38(3) 138.5
C3'A H3'A O8W . 1.00 2.53 3.50(2) 166.3
C5'A H5'A O5A . 0.99 2.53 3.260(17) 129.9
C5'A H5'A O2'A 1_565 0.99 2.53 3.214(19) 126.0
C8'A H8'A O2X 4_546 0.98 2.57 3.54(2) 172.1
C4'B H4'B O1WS 4_545 1.00 2.55 3.43(5) 147.6
C5'B H5'C O3B . 0.99 2.44 3.23(5) 135.7
C4'C H4'C O1WS 4_545 1.00 2.57 3.43(5) 144.8
C8B H8B O5'C . 0.95 2.60 3.21(3) 122.6
C2'B H2'B O5C 1_565 1.00 2.53 3.51(2) 166.9
C3'B H3'B O9W 1_565 1.00 2.46 3.42(3) 162.8
C7'B H7'D O9X 1_565 0.98 2.62 3.48(3) 146.3
C7'B H7'E O1WS 4 0.98 2.28 3.15(5) 148.0

loop_
_geom_torsion_atom_site_label_1
_geom_torsion_atom_site_label_2
_geom_torsion_atom_site_label_3
_geom_torsion_atom_site_label_4
_geom_torsion
_geom_torsion_publ_flag
O1A P1A P2A O3A 167.5(6) yes
O2A P1A P2A O3A 36.5(6) yes
O5'A P1A P2A O3A -74.4(5) yes
O1A P1A P2A O4A 41.3(6) yes
O2A P1A P2A O4A -89.7(6) yes
O5'A P1A P2A O4A 159.4(5) yes
O1A P1A P2A O5A -72.5(6) yes
O2A P1A P2A O5A 156.5(6) yes
O5'A P1A P2A O5A 45.5(6) yes
O4A P2A O3A Na1 70.8(19) ?
O5A P2A O3A Na1 -162.8(17) ?
P1A P2A O3A Na1 -48.7(19) ?
O1A P1A O5'A C5'A 35.1(11) ?
O2A P1A O5'A C5'A 162.3(10) ?
P2A P1A O5'A C5'A -82.9(10) yes
C4A N3A C2A N1A -3(2) ?
C6A N1A C2A N3A 2(2) ?
C2A N3A C4A C5A 2(2) ?
C2A N3A C4A N9A 179.6(13) ?
C8A N9A C4A N3A -178.1(12) ?
C1'A N9A C4A N3A -5(2) ?
C8A N9A C4A C5A 0.2(14) ?
C1'A N9A C4A C5A 173.4(11) ?
N3A C4A C5A N7A 178.6(12) ?
N9A C4A C5A N7A 0.4(14) ?
N3A C4A C5A C6A 0(2) ?
N9A C4A C5A C6A -178.7(11) ?
C8A N7A C5A C4A -0.8(14) ?
Na1 N7A C5A C4A -163.1(9) ?
C8A N7A C5A C6A 178.1(14) ?
Na1 N7A C5A C6A 16(2) ?
C2A N1A C6A N6A -179.3(13) ?
C2A N1A C6A C5A -0.6(19) ?
C4A C5A C6A N6A 178.4(13) ?
N7A C5A C6A N6A 0(2) ?
C4A C5A C6A N1A -0.2(17) ?
N7A C5A C6A N1A -179.0(12) ?
C5A N7A C8A N9A 0.9(15) ?
Na1 N7A C8A N9A 168.5(9) ?
C4A N9A C8A N7A -0.7(16) ?
C1'A N9A C8A N7A -173.3(12) ?
C4'A O4'A C1'A N9A -129.9(9) ?
C4'A O4'A C1'A C2'A -4.6(12) ?
C8A N9A C1'A O4'A 79.5(16) ?
C4A N9A C1'A O4'A -92.0(14) yes
C8A N9A C1'A C2'A -40.3(19) ?
C4A N9A C1'A C2'A 148.3(12) ?
C6'A O2'A C2'A C3'A 7.8(12) ?
C6'A O2'A C2'A C1'A -101.8(10) ?
O4'A C1'A C2'A O2'A 130.4(10) ?
N9A C1'A C2'A O2'A -109.2(11) ?
O4'A C1'A C2'A C3'A 19.0(11) ?
N9A C1'A C2'A C3'A 139.4(10) ?
C6'A O3'A C3'A C2'A 35.8(12) ?
C6'A O3'A C3'A C4'A 150.2(9) ?
O2'A C2'A C3'A O3'A -26.8(12) ?
C1'A C2'A C3'A O3'A 88.7(11) ?
O2'A C2'A C3'A C4'A -141.9(10) ?
C1'A C2'A C3'A C4'A -26.3(12) ?
C1'A O4'A C4'A C5'A 110.8(12) ?
C1'A O4'A C4'A C3'A -11.8(12) ?
O3'A C3'A C4'A O4'A -87.4(10) ?
C2'A C3'A C4'A O4'A 24.3(12) ?
O3'A C3'A C4'A C5'A 152.6(10) ?
C2'A C3'A C4'A C5'A -95.8(11) ?
P1A O5'A C5'A C4'A -176.0(8) yes
O4'A C4'A C5'A O5'A -68.1(15) yes
C3'A C4'A C5'A O5'A 48.5(14) yes
C2'A O2'A C6'A O3'A 13.8(12) ?
C2'A O2'A C6'A C7'A -105.3(12) ?
C2'A O2'A C6'A C8'A 128.9(11) ?
C3'A O3'A C6'A O2'A -31.3(12) ?
C3'A O3'A C6'A C7'A 88.8(11) ?
C3'A O3'A C6'A C8'A -145.9(9) ?
O1B P1B P2B O3B 153.2(17) yes
O2B P1B P2B O3B -79.9(15) yes
O5'B P1B P2B O3B 31.0(15) yes
O1B P1B P2B O4B 23.6(18) yes
O2B P1B P2B O4B 150.5(15) yes
O5'B P1B P2B O4B -98.6(16) yes
O1B P1B P2B O5B -93.5(18) yes
O2B P1B P2B O5B 33.4(16) yes
O5'B P1B P2B O5B 144.4(16) yes
O1B P1B O5'B C5'B 169(3) ?
O2B P1B O5'B C5'B 42(3) ?
P2B P1B O5'B C5'B -67(3) yes
P1B O5'B C5'B C4'B 167(2) yes
O4'B C4'B C5'B O5'B -67(3) yes
C3'B C4'B C5'B O5'B 53(4) yes
O1C P1C P2C O3C 66(3) ?
O2C P1C P2C O3C -62(3) ?
O5'C P1C P2C O3C -170(3) ?
O1C P1C P2C O4C -160(2) ?
O2C P1C P2C O4C 71(2) ?
O5'C P1C P2C O4C -36(2) ?
O1C P1C P2C O5C -50(2) ?
O2C P1C P2C O5C -178(2) ?
O5'C P1C P2C O5C 74.1(19) ?
O1C P1C O5'C C5'C 42(4) ?
O2C P1C O5'C C5'C 171(4) ?
P2C P1C O5'C C5'C -80(4) ?
P1C O5'C C5'C C4'C -170(3) ?
O4'B C4'C C5'C O5'C -59(5) ?
C3'B C4'C C5'C O5'C 58(5) ?
C5'B C4'B O4'B C1'B 118.2(16) ?
C3'B C4'B O4'B C1'B -5.7(12) ?
C5'C C4'C O4'B C1'B 117(2) ?
C3'B C4'C O4'B C1'B -5.7(12) ?
C4B N3B C2B N1B -4.4(18) ?
C6B N1B C2B N3B 3(2) ?
C2B N3B C4B C5B 1.9(18) ?
C2B N3B C4B N9B -179.0(12) ?
C8B N9B C4B N3B -179.1(12) ?
C1'B N9B C4B N3B -7(2) ?
C8B N9B C4B C5B 0.2(14) ?
C1'B N9B C4B C5B 171.9(12) ?
N3B C4B C5B N7B 178.9(12) ?
N9B C4B C5B N7B -0.4(15) ?
N3B C4B C5B C6B 1(2) ?
N9B C4B C5B C6B -177.8(11) ?
C8B N7B C5B C4B 0.5(15) ?
C8B N7B C5B C6B 177.3(14) ?
C2B N1B C6B N6B -177.6(12) ?
C2B N1B C6B C5B 0.7(18) ?
C4B C5B C6B N6B 175.4(12) ?
N7B C5B C6B N6B -1(2) ?
C4B C5B C6B N1B -2.7(17) ?
N7B C5B C6B N1B -179.4(13) ?
C5B N7B C8B N9B -0.3(16) ?
C4B N9B C8B N7B 0.1(16) ?
C1'B N9B C8B N7B -171.2(13) ?
C4'B O4'B C1'B N9B -137.6(9) ?
C4'C O4'B C1'B N9B -137.6(9) ?
C4'B O4'B C1'B C2'B -12.3(12) ?
C4'C O4'B C1'B C2'B -12.3(12) ?
C8B N9B C1'B O4'B 75.0(15) ?
C4B N9B C1'B O4'B -94.9(13) yes
C8B N9B C1'B C2'B -45.8(18) ?
C4B N9B C1'B C2'B 144.3(12) ?
C6'B O2'B C2'B C3'B 12.9(12) ?
C6'B O2'B C2'B C1'B -95.7(11) ?
O4'B C1'B C2'B O2'B 135.4(9) ?
N9B C1'B C2'B O2'B -103.8(11) ?
O4'B C1'B C2'B C3'B 24.3(11) ?
N9B C1'B C2'B C3'B 145.1(10) ?
C6'B O3'B C3'B C4'B 147.8(10) ?
C6'B O3'B C3'B C4'C 147.8(10) ?
C6'B O3'B C3'B C2'B 35.8(13) ?
O4'B C4'B C3'B O3'B -87.5(11) ?
C5'B C4'B C3'B O3'B 149.5(17) ?
O4'B C4'B C3'B C2'B 21.4(12) ?
C5'B C4'B C3'B C2'B -101.7(17) ?
O4'B C4'C C3'B O3'B -87.5(11) ?
C5'C C4'C C3'B O3'B 156(2) ?
O4'B C4'C C3'B C2'B 21.4(12) ?
C5'C C4'C C3'B C2'B -95(2) ?
O2'B C2'B C3'B O3'B -29.5(12) ?
C1'B C2'B C3'B O3'B 86.8(11) ?
O2'B C2'B C3'B C4'B -143.5(10) ?
C1'B C2'B C3'B C4'B -27.3(11) ?
O2'B C2'B C3'B C4'C -143.5(10) ?
C1'B C2'B C3'B C4'C -27.3(11) ?
C3'B O3'B C6'B O2'B -29.0(13) ?
C3'B O3'B C6'B C8'B -147.3(11) ?
C3'B O3'B C6'B C7'B 88.0(12) ?
C2'B O2'B C6'B O3'B 9.0(13) ?
C2'B O2'B C6'B C8'B 126.9(14) ?
C2'B O2'B C6'B C7'B -109.0(13) ?

_cod_database_fobs_code 2021097
